data_4022747
loop_
_publ_author_name
'Paromita Debroy'
'Ruchi Shukla'
'Sergey V. Lindeman'
'Rajendra Rathore'

_publ_section_title
;
 Preparation of Chiral Cholestanofluorene and Its Electron-Rich
 Derivatives for Isolation of a Stable Cation-Radical Salt
;
_journal_name_full 'Journal of Organic Chemistry'
_journal_page_first 1765
_journal_page_last 1769
_journal_paper_doi 10.1021/jo062300q
_journal_volume 72
_journal_year 2007
_chemical_formula_sum 'C39 H54'
_chemical_formula_weight 522.82
_chemical_name_systematic
; 
 ? 
;
_space_group_IT_number 19
_symmetry_cell_setting orthorhombic
_symmetry_space_group_name_Hall 'P 2ac 2ab'
_symmetry_space_group_name_H-M 'P 21 21 21'
_atom_sites_solution_hydrogens geom
_atom_sites_solution_primary direct
_atom_sites_solution_secondary difmap
_audit_creation_method SHELXL-97
_cell_angle_alpha 90.00
_cell_angle_beta 90.00
_cell_angle_gamma 90.00
_cell_formula_units_Z 4
_cell_length_a 8.0272(8)
_cell_length_b 13.8028(14)
_cell_length_c 27.746(3)
_cell_measurement_reflns_used 6123
_cell_measurement_temperature 100(2)
_cell_measurement_theta_max 30.5
_cell_measurement_theta_min 2.5
_cell_volume 3074.2(5)
_computing_cell_refinement 'SAINT v7.23A (Bruker, 2005)'
_computing_data_collection 'APEX2 v2.0-2 (Bruker, 2005)'
_computing_data_reduction 'SADABS-2004/1 (Bruker, 2005)'
_computing_molecular_graphics 'XP v5.1 (Bruker, 1998)'
_computing_publication_material 'XCIF v6.12 (Bruker, 2001)'
_computing_structure_refinement 'SHELXL-97 v.97-2 (Sheldrick, 1993-1997)'
_computing_structure_solution 'XS/SHELXTL v6.12 (Bruker, 2001)'
_diffrn_ambient_temperature 100(2)
_diffrn_measured_fraction_theta_full 0.936
_diffrn_measured_fraction_theta_max 0.936
_diffrn_measurement_device_type 'Bruker APEX2 CCD detector'
_diffrn_measurement_method '\w scans'
_diffrn_radiation_monochromator graphite
_diffrn_radiation_source 'fine-focus sealed tube'
_diffrn_radiation_type MoK\a
_diffrn_radiation_wavelength 0.71073
_diffrn_reflns_av_R_equivalents 0.0331
_diffrn_reflns_av_sigmaI/netI 0.0405
_diffrn_reflns_limit_h_max 11
_diffrn_reflns_limit_h_min -11
_diffrn_reflns_limit_k_max 20
_diffrn_reflns_limit_k_min 0
_diffrn_reflns_limit_l_max 39
_diffrn_reflns_limit_l_min 0
_diffrn_reflns_number 25240
_diffrn_reflns_theta_full 31.92
_diffrn_reflns_theta_max 31.92
_diffrn_reflns_theta_min 1.47
_exptl_absorpt_coefficient_mu 0.063
_exptl_absorpt_correction_T_max 0.9857
_exptl_absorpt_correction_T_min 0.9633
_exptl_absorpt_correction_type multi-scan
_exptl_crystal_colour colorless
_exptl_crystal_density_diffrn 1.130
_exptl_crystal_density_method 'not measured'
_exptl_crystal_description prism
_exptl_crystal_F_000 1152
_exptl_crystal_size_max 0.60
_exptl_crystal_size_mid 0.30
_exptl_crystal_size_min 0.23
_refine_diff_density_max 0.355
_refine_diff_density_min -0.200
_refine_diff_density_rms 0.047
_refine_ls_abs_structure_details 'Flack H D (1983), Acta Cryst. A39, 876-881'
_refine_ls_abs_structure_Flack 2(5)
_refine_ls_extinction_method none
_refine_ls_goodness_of_fit_ref 1.024
_refine_ls_hydrogen_treatment constr
_refine_ls_matrix_type full
_refine_ls_number_parameters 352
_refine_ls_number_reflns 9601
_refine_ls_number_restraints 0
_refine_ls_restrained_S_all 1.024
_refine_ls_R_factor_all 0.0600
_refine_ls_R_factor_gt 0.0488
_refine_ls_shift/su_max 0.002
_refine_ls_shift/su_mean 0.000
_refine_ls_structure_factor_coef Fsqd
_refine_ls_weighting_details 'calc w=1/[\s^2^(Fo^2^)+(0.0792P)^2^+0.0000P] where P=(Fo^2^+2Fc^2^)/3'
_refine_ls_weighting_scheme calc
_refine_ls_wR_factor_gt 0.1192
_refine_ls_wR_factor_ref 0.1272
_reflns_number_gt 8097
_reflns_number_total 9601
_reflns_threshold_expression >2sigma(I)
_cod_data_source_file jo062300qsi20061107_112723.cif
_cod_data_source_block raj1l
_cod_database_code 4022747

loop_
_symmetry_equiv_pos_as_xyz
'x, y, z'
'-x+1/2, -y, z+1/2'
'-x, y+1/2, -z+1/2'
'x+1/2, -y+1/2, -z'

loop_
_atom_site_label
_atom_site_type_symbol
_atom_site_fract_x
_atom_site_fract_y
_atom_site_fract_z
_atom_site_U_iso_or_equiv
_atom_site_adp_type
_atom_site_occupancy
_atom_site_symmetry_multiplicity
_atom_site_calc_flag
_atom_site_refinement_flags
C1 C 0.79802(16) 0.58887(9) -0.04119(5) 0.0175(2) Uani 1 1 d .
H1A H 0.8952 0.5900 -0.0192 0.021 Uiso 1 1 calc R
H1B H 0.8132 0.5340 -0.0637 0.021 Uiso 1 1 calc R
C2 C 0.79467(16) 0.68360(9) -0.07025(5) 0.0183(2) Uani 1 1 d .
H2A H 0.8973 0.6876 -0.0899 0.022 Uiso 1 1 calc R
H2B H 0.7955 0.7389 -0.0475 0.022 Uiso 1 1 calc R
C3 C 0.64246(16) 0.69339(9) -0.10378(4) 0.0177(2) Uani 1 1 d .
C4 C 0.48292(16) 0.67281(9) -0.07453(5) 0.0182(2) Uani 1 1 d .
H4A H 0.4639 0.7273 -0.0520 0.022 Uiso 1 1 calc R
H4B H 0.3871 0.6704 -0.0970 0.022 Uiso 1 1 calc R
C5 C 0.48774(16) 0.57876(9) -0.04578(4) 0.0166(2) Uani 1 1 d .
H5A H 0.5000 0.5251 -0.0697 0.020 Uiso 1 1 calc R
C6 C 0.32387(16) 0.56087(9) -0.01917(5) 0.0181(2) Uani 1 1 d .
H6A H 0.3089 0.6108 0.0061 0.022 Uiso 1 1 calc R
H6B H 0.2298 0.5662 -0.0421 0.022 Uiso 1 1 calc R
C7 C 0.32311(16) 0.46073(9) 0.00386(5) 0.0185(2) Uani 1 1 d .
H7A H 0.3222 0.4110 -0.0219 0.022 Uiso 1 1 calc R
H7B H 0.2200 0.4530 0.0230 0.022 Uiso 1 1 calc R
C8 C 0.47364(15) 0.44377(9) 0.03648(4) 0.0165(2) Uani 1 1 d .
H8A H 0.4642 0.4873 0.0651 0.020 Uiso 1 1 calc R
C9 C 0.63779(16) 0.46714(8) 0.00985(4) 0.0162(2) Uani 1 1 d .
H9A H 0.6428 0.4222 -0.0184 0.019 Uiso 1 1 calc R
C10 C 0.63903(16) 0.57138(8) -0.01119(4) 0.0159(2) Uani 1 1 d .
C11 C 0.78956(17) 0.44299(10) 0.04131(5) 0.0220(3) Uani 1 1 d .
H11A H 0.7935 0.4888 0.0687 0.026 Uiso 1 1 calc R
H11B H 0.8921 0.4525 0.0220 0.026 Uiso 1 1 calc R
C12 C 0.78774(17) 0.33863(9) 0.06110(5) 0.0211(3) Uani 1 1 d .
H12A H 0.7990 0.2924 0.0340 0.025 Uiso 1 1 calc R
H12B H 0.8841 0.3293 0.0829 0.025 Uiso 1 1 calc R
C13 C 0.62637(17) 0.31708(8) 0.08865(4) 0.0179(2) Uani 1 1 d .
C14 C 0.48104(16) 0.33896(9) 0.05402(5) 0.0180(2) Uani 1 1 d .
H14A H 0.5000 0.2982 0.0247 0.022 Uiso 1 1 calc R
C15 C 0.32839(17) 0.29643(10) 0.07949(5) 0.0236(3) Uani 1 1 d .
H15A H 0.2391 0.2808 0.0561 0.028 Uiso 1 1 calc R
H15B H 0.2841 0.3419 0.1039 0.028 Uiso 1 1 calc R
C16 C 0.39770(17) 0.20362(9) 0.10336(5) 0.0231(3) Uani 1 1 d .
H16A H 0.3550 0.1454 0.0866 0.028 Uiso 1 1 calc R
H16B H 0.3633 0.2005 0.1376 0.028 Uiso 1 1 calc R
C17 C 0.59105(16) 0.20839(9) 0.09945(5) 0.0193(2) Uani 1 1 d .
H17A H 0.6222 0.1716 0.0697 0.023 Uiso 1 1 calc R
C18 C 0.6173(2) 0.37679(9) 0.13511(5) 0.0242(3) Uani 1 1 d .
H18A H 0.6396 0.4450 0.1278 0.036 Uiso 1 1 calc R
H18B H 0.7005 0.3529 0.1581 0.036 Uiso 1 1 calc R
H18C H 0.5058 0.3707 0.1492 0.036 Uiso 1 1 calc R
C19 C 0.63217(17) 0.64734(9) 0.02959(5) 0.0202(2) Uani 1 1 d .
H19A H 0.7297 0.6398 0.0505 0.030 Uiso 1 1 calc R
H19B H 0.5305 0.6379 0.0486 0.030 Uiso 1 1 calc R
H19C H 0.6320 0.7125 0.0156 0.030 Uiso 1 1 calc R
C20 C 0.67749(17) 0.15696(9) 0.14203(5) 0.0216(3) Uani 1 1 d .
H20A H 0.6327 0.1846 0.1727 0.026 Uiso 1 1 calc R
C21 C 0.86663(18) 0.16908(10) 0.14206(5) 0.0256(3) Uani 1 1 d .
H21A H 0.9140 0.1350 0.1699 0.038 Uiso 1 1 calc R
H21B H 0.8945 0.2381 0.1441 0.038 Uiso 1 1 calc R
H21C H 0.9128 0.1419 0.1123 0.038 Uiso 1 1 calc R
C22 C 0.63019(19) 0.04872(9) 0.13974(5) 0.0229(3) Uani 1 1 d .
H22A H 0.5071 0.0444 0.1386 0.028 Uiso 1 1 calc R
H22B H 0.6726 0.0225 0.1089 0.028 Uiso 1 1 calc R
C23 C 0.69077(18) -0.01753(9) 0.17997(5) 0.0240(3) Uani 1 1 d .
H23A H 0.6504 0.0070 0.2114 0.029 Uiso 1 1 calc R
H23B H 0.8141 -0.0178 0.1807 0.029 Uiso 1 1 calc R
C24 C 0.62658(18) -0.12099(9) 0.17201(5) 0.0223(3) Uani 1 1 d .
H24A H 0.5056 -0.1220 0.1790 0.027 Uiso 1 1 calc R
H24B H 0.6408 -0.1374 0.1375 0.027 Uiso 1 1 calc R
C25 C 0.70991(19) -0.19979(10) 0.20199(6) 0.0278(3) Uani 1 1 d .
H25A H 0.8332 -0.1920 0.1987 0.033 Uiso 1 1 calc R
C26 C 0.6667(3) -0.19138(13) 0.25511(6) 0.0433(4) Uani 1 1 d .
H26A H 0.6981 -0.1269 0.2669 0.065 Uiso 1 1 calc R
H26B H 0.7276 -0.2409 0.2733 0.065 Uiso 1 1 calc R
H26C H 0.5467 -0.2009 0.2594 0.065 Uiso 1 1 calc R
C27 C 0.6633(2) -0.30020(11) 0.18297(7) 0.0407(4) Uani 1 1 d .
H27A H 0.6932 -0.3048 0.1488 0.061 Uiso 1 1 calc R
H27B H 0.5432 -0.3103 0.1867 0.061 Uiso 1 1 calc R
H27C H 0.7237 -0.3498 0.2012 0.061 Uiso 1 1 calc R
C28 C 0.63325(16) 0.79490(8) -0.12504(5) 0.0183(2) Uani 1 1 d .
C29 C 0.60887(17) 0.88211(9) -0.10144(5) 0.0231(3) Uani 1 1 d .
H29A H 0.5984 0.8839 -0.0673 0.028 Uiso 1 1 calc R
C30 C 0.59992(18) 0.96704(10) -0.12826(6) 0.0269(3) Uani 1 1 d .
H30A H 0.5828 1.0271 -0.1123 0.032 Uiso 1 1 calc R
C31 C 0.6157(2) 0.96490(10) -0.17817(6) 0.0301(3) Uani 1 1 d .
H31A H 0.6101 1.0235 -0.1960 0.036 Uiso 1 1 calc R
C32 C 0.63945(19) 0.87782(10) -0.20202(5) 0.0278(3) Uani 1 1 d .
H32A H 0.6493 0.8761 -0.2361 0.033 Uiso 1 1 calc R
C33 C 0.64856(16) 0.79293(9) -0.17520(5) 0.0208(3) Uani 1 1 d .
C34 C 0.66784(16) 0.69212(9) -0.19043(5) 0.0197(3) Uani 1 1 d .
C35 C 0.69032(19) 0.65433(11) -0.23628(5) 0.0259(3) Uani 1 1 d .
H35A H 0.6944 0.6960 -0.2635 0.031 Uiso 1 1 calc R
C36 C 0.7068(2) 0.55492(11) -0.24184(5) 0.0273(3) Uani 1 1 d .
H36A H 0.7231 0.5281 -0.2730 0.033 Uiso 1 1 calc R
C37 C 0.69948(18) 0.49449(10) -0.20182(5) 0.0239(3) Uani 1 1 d .
H37A H 0.7106 0.4265 -0.2059 0.029 Uiso 1 1 calc R
C38 C 0.67600(16) 0.53266(9) -0.15560(5) 0.0207(3) Uani 1 1 d .
H38A H 0.6704 0.4907 -0.1285 0.025 Uiso 1 1 calc R
C39 C 0.66095(15) 0.63208(9) -0.14958(5) 0.0179(2) Uani 1 1 d .

loop_
_atom_site_aniso_label
_atom_site_aniso_U_11
_atom_site_aniso_U_22
_atom_site_aniso_U_33
_atom_site_aniso_U_23
_atom_site_aniso_U_13
_atom_site_aniso_U_12
C1 0.0155(6) 0.0200(5) 0.0170(6) 0.0018(4) -0.0004(5) 0.0002(5)
C2 0.0170(6) 0.0198(5) 0.0180(6) 0.0015(4) 0.0000(5) -0.0010(5)
C3 0.0183(6) 0.0176(5) 0.0172(6) 0.0013(4) 0.0001(5) -0.0015(5)
C4 0.0169(6) 0.0210(6) 0.0168(6) 0.0017(4) -0.0003(5) 0.0005(5)
C5 0.0161(6) 0.0185(5) 0.0153(5) -0.0004(4) 0.0003(5) -0.0002(4)
C6 0.0138(5) 0.0212(5) 0.0193(6) 0.0018(5) 0.0001(5) 0.0007(4)
C7 0.0153(6) 0.0200(5) 0.0203(6) 0.0030(5) 0.0007(5) -0.0011(4)
C8 0.0152(5) 0.0178(5) 0.0166(5) 0.0010(4) -0.0002(5) -0.0002(4)
C9 0.0156(5) 0.0174(5) 0.0157(5) 0.0004(4) 0.0003(5) 0.0004(4)
C10 0.0153(5) 0.0167(5) 0.0158(5) 0.0000(4) 0.0002(5) -0.0004(4)
C11 0.0169(6) 0.0246(6) 0.0245(6) 0.0055(5) -0.0028(5) -0.0015(5)
C12 0.0173(6) 0.0219(6) 0.0241(6) 0.0045(5) -0.0010(5) 0.0009(5)
C13 0.0203(6) 0.0170(5) 0.0163(6) 0.0002(4) -0.0003(5) 0.0001(5)
C14 0.0180(6) 0.0182(5) 0.0177(6) 0.0009(4) 0.0012(5) -0.0008(5)
C15 0.0180(6) 0.0247(6) 0.0281(7) 0.0062(5) 0.0023(5) 0.0009(5)
C16 0.0219(7) 0.0213(6) 0.0262(7) 0.0048(5) 0.0013(5) -0.0004(5)
C17 0.0208(6) 0.0173(5) 0.0197(6) 0.0009(5) 0.0007(5) 0.0008(5)
C18 0.0342(8) 0.0205(6) 0.0180(6) -0.0009(5) -0.0027(6) 0.0004(5)
C19 0.0224(6) 0.0195(5) 0.0187(6) -0.0020(4) -0.0004(5) -0.0004(5)
C20 0.0253(7) 0.0195(5) 0.0202(6) 0.0021(5) 0.0013(5) 0.0016(5)
C21 0.0240(7) 0.0232(6) 0.0297(7) 0.0052(5) -0.0029(6) 0.0011(5)
C22 0.0260(7) 0.0198(5) 0.0230(6) 0.0021(5) -0.0003(6) 0.0012(5)
C23 0.0255(7) 0.0205(6) 0.0261(7) 0.0042(5) -0.0031(6) -0.0016(5)
C24 0.0205(6) 0.0211(6) 0.0253(6) 0.0029(5) -0.0001(5) 0.0013(5)
C25 0.0218(7) 0.0250(6) 0.0366(8) 0.0104(6) 0.0007(6) 0.0022(5)
C26 0.0587(12) 0.0392(8) 0.0321(9) 0.0117(7) -0.0096(8) -0.0065(8)
C27 0.0530(11) 0.0231(7) 0.0460(10) 0.0064(6) 0.0048(8) 0.0040(7)
C28 0.0167(5) 0.0183(5) 0.0199(6) 0.0022(4) -0.0011(5) -0.0014(5)
C29 0.0228(7) 0.0213(6) 0.0252(7) -0.0007(5) -0.0002(6) -0.0012(5)
C30 0.0251(7) 0.0199(6) 0.0356(8) 0.0020(5) -0.0007(6) -0.0010(5)
C31 0.0299(8) 0.0225(6) 0.0379(8) 0.0110(6) 0.0007(7) -0.0004(6)
C32 0.0299(8) 0.0286(7) 0.0249(7) 0.0091(5) 0.0021(6) 0.0000(6)
C33 0.0186(6) 0.0229(6) 0.0208(6) 0.0033(5) 0.0004(5) -0.0004(5)
C34 0.0173(6) 0.0231(6) 0.0185(6) 0.0012(5) 0.0001(5) -0.0008(5)
C35 0.0263(7) 0.0330(7) 0.0184(6) 0.0016(5) 0.0005(5) 0.0003(6)
C36 0.0283(7) 0.0345(7) 0.0190(6) -0.0054(5) 0.0029(6) -0.0005(6)
C37 0.0236(7) 0.0247(6) 0.0233(7) -0.0055(5) 0.0018(6) -0.0022(5)
C38 0.0201(6) 0.0219(6) 0.0199(6) -0.0019(5) 0.0005(5) -0.0016(5)
C39 0.0155(6) 0.0208(5) 0.0174(6) -0.0009(4) 0.0005(5) -0.0009(4)

loop_
_atom_type_symbol
_atom_type_description
_atom_type_scat_dispersion_real
_atom_type_scat_dispersion_imag
_atom_type_scat_source
C C 0.0033 0.0016 'International Tables Vol C Tables 4.2.6.8 and 6.1.1.4'
H H 0.0000 0.0000 'International Tables Vol C Tables 4.2.6.8 and 6.1.1.4'

loop_
_geom_angle_atom_site_label_1
_geom_angle_atom_site_label_2
_geom_angle_atom_site_label_3
_geom_angle
C2 C1 C10 113.69(10)
C1 C2 C3 113.90(10)
C28 C3 C39 101.04(10)
C28 C3 C2 110.68(10)
C39 C3 C2 112.02(10)
C28 C3 C4 109.46(10)
C39 C3 C4 114.49(10)
C2 C3 C4 108.92(10)
C5 C4 C3 114.28(10)
C4 C5 C6 111.62(10)
C4 C5 C10 113.55(10)
C6 C5 C10 111.36(10)
C7 C6 C5 110.65(10)
C6 C7 C8 112.61(10)
C14 C8 C7 111.38(10)
C14 C8 C9 108.48(10)
C7 C8 C9 111.06(10)
C11 C9 C8 111.07(10)
C11 C9 C10 114.20(10)
C8 C9 C10 112.26(10)
C1 C10 C19 108.59(10)
C1 C10 C5 107.66(10)
C19 C10 C5 112.39(10)
C1 C10 C9 110.69(10)
C19 C10 C9 110.70(10)
C5 C10 C9 106.77(9)
C9 C11 C12 113.44(11)
C13 C12 C11 111.52(11)
C18 C13 C12 110.83(11)
C18 C13 C14 112.52(10)
C12 C13 C14 106.90(10)
C18 C13 C17 110.36(10)
C12 C13 C17 115.92(10)
C14 C13 C17 99.85(10)
C8 C14 C15 118.61(11)
C8 C14 C13 114.43(10)
C15 C14 C13 104.06(10)
C14 C15 C16 103.14(11)
C15 C16 C17 107.09(11)
C20 C17 C13 120.60(11)
C20 C17 C16 112.05(11)
C13 C17 C16 103.64(10)
C21 C20 C22 110.53(11)
C21 C20 C17 113.39(11)
C22 C20 C17 107.65(11)
C23 C22 C20 118.21(11)
C22 C23 C24 110.25(11)
C25 C24 C23 115.99(12)
C26 C25 C24 112.03(13)
C26 C25 C27 110.39(13)
C24 C25 C27 110.55(13)
C29 C28 C33 120.03(12)
C29 C28 C3 128.62(12)
C33 C28 C3 111.33(11)
C28 C29 C30 119.17(13)
C29 C30 C31 120.68(13)
C32 C31 C30 120.42(13)
C31 C32 C33 118.89(13)
C32 C33 C28 120.80(13)
C32 C33 C34 130.77(13)
C28 C33 C34 108.40(11)
C35 C34 C39 121.55(12)
C35 C34 C33 129.55(12)
C39 C34 C33 108.90(11)
C34 C35 C36 119.11(13)
C35 C36 C37 120.05(13)
C36 C37 C38 120.79(13)
C39 C38 C37 119.64(12)
C38 C39 C34 118.86(12)
C38 C39 C3 130.83(12)
C34 C39 C3 110.28(10)

loop_
_geom_bond_atom_site_label_1
_geom_bond_atom_site_label_2
_geom_bond_distance
C1 C2 1.5363(17)
C1 C10 1.5428(17)
C2 C3 1.5417(18)
C3 C28 1.5220(17)
C3 C39 1.5340(17)
C3 C4 1.5425(17)
C4 C5 1.5242(17)
C5 C6 1.5286(17)
C5 C10 1.5513(17)
C6 C7 1.5229(17)
C7 C8 1.5277(17)
C8 C14 1.5275(17)
C8 C9 1.5448(17)
C9 C11 1.5353(17)
C9 C10 1.5527(16)
C10 C19 1.5435(17)
C11 C12 1.5415(18)
C12 C13 1.5332(18)
C13 C18 1.5319(17)
C13 C14 1.5412(17)
C13 C17 1.5559(16)
C14 C15 1.5316(18)
C15 C16 1.5456(18)
C16 C17 1.5572(19)
C17 C20 1.5431(18)
C20 C21 1.527(2)
C20 C22 1.5429(18)
C22 C23 1.5227(18)
C23 C24 1.5341(18)
C24 C25 1.5241(19)
C25 C26 1.519(2)
C25 C27 1.529(2)
C28 C29 1.3842(17)
C28 C33 1.3975(18)
C29 C30 1.3904(19)
C30 C31 1.391(2)
C31 C32 1.385(2)
C32 C33 1.3898(18)
C33 C34 1.4624(18)
C34 C35 1.3867(18)
C34 C39 1.4053(18)
C35 C36 1.387(2)
C36 C37 1.3899(19)
C37 C38 1.3991(18)
C38 C39 1.3876(17)

loop_
_cod_related_entry_id
_cod_related_entry_database
_cod_related_entry_code
1 ChemSpider 17268693
